data_4329645
loop_
_publ_author_name
'Fabian Nitsche'
'Til Goltz'
'Hans-Henning Klauss'
'Anna Isaeva'
'Ulrike M\"uller'
'Walter Schnelle'
'Paul Simon'
'Thomas Doert'
'Michael Ruck'

_publ_contact_author_address
;
Fachrichtung Chemie und Lebensmittelchemie
Technische Universit\"at Dresden
D-01062
Germany
;
_publ_contact_author_email thomas.doert@chemie.tu-dresden.de
_publ_contact_author_name 'PD. Dr. Thomas Doert'
_publ_section_title
;
 Room-Temperature Synthesis, Hydrothermal Recrystallization, and
 Properties of Metastable Stoichiometric FeSe
;
_journal_name_full 'Inorganic Chemistry'
_journal_page_first 7370
_journal_page_last 7376
_journal_paper_doi 10.1021/ic300798p
_journal_volume 51
_journal_year 2012
_chemical_formula_moiety 'Fe Se'
_chemical_formula_sum 'Fe Se'
_chemical_formula_weight 134.8
_chemical_name_systematic
;
iron selenide 
;
_space_group_IT_number 129
_symmetry_cell_setting tetragonal
_symmetry_Int_Tables_number 129
_symmetry_space_group_name_Hall 'P 4ab 2ab -1ab'
_symmetry_space_group_name_H-M 'P 4/n m m :1'
_audit_creation_method 'Jana2006 Version : 03/05/2011'
_audit_update_record
;
2012-03-28 # Formatted by publCIF
;
_cell_angle_alpha 90.00
_cell_angle_beta 90.00
_cell_angle_gamma 90.00
_cell_formula_units_Z 2
_cell_length_a 3.7790(1)
_cell_length_b 3.7790(1)
_cell_length_c 5.5111(3)
_cell_measurement_temperature 293(2)
_cell_volume 78.703(5)
_computing_structure_refinement 'Jana2006 (Petricek, 2006)'
_computing_structure_solution 'Jana2006 (Petricek, 2006)'
_diffrn_ambient_temperature 293(2)
_diffrn_detector PIXcel
_diffrn_measurement_device 'PANalytical X'Pert PRO'
_diffrn_radiation_monochromator 'curved Ge111-monochromator'
_diffrn_radiation_source 'sealed tube'
_diffrn_radiation_type 'Cu K\a~1~'
_diffrn_radiation_wavelength 1.5406
_exptl_absorpt_coefficient_mu 97.839
_exptl_absorpt_correction_type cylinder
_exptl_absorpt_process_details Jana2006
_exptl_crystal_density_diffrn 5.6868
_exptl_crystal_F_000 880
_pd_char_colour black
_pd_char_particle_morphology platelets
_pd_meas_2theta_range_inc 0.026
_pd_meas_2theta_range_max 99.994
_pd_meas_2theta_range_min 10.008
_pd_meas_number_of_points 3462
_pd_meas_scan_method cont
_pd_proc_2theta_range_inc 0.026
_pd_proc_2theta_range_max 99.994
_pd_proc_2theta_range_min 10.008
_pd_proc_info_data_reduction none
_pd_proc_info_excluded_regions none
_pd_proc_ls_background_function '15 Legendre polynoms'
_pd_proc_ls_pref_orient_corr none
_pd_proc_ls_profile_function Pseudo-Voigt
_pd_proc_ls_prof_R_factor 0.0116
_pd_proc_ls_prof_wR_expected 0.0119
_pd_proc_ls_prof_wR_factor 0.0147
_pd_spec_mounting 'capillary spinner'
_pd_spec_mount_mode transmission
_pd_spec_shape cylinder
_pd_spec_size_axial 30
_pd_spec_size_equat 0.2
_pd_spec_size_thick 0.2
_refine_ls_extinction_method none
_refine_ls_number_constraints 0
_refine_ls_number_parameters 28
_refine_ls_number_restraints 0
_refine_ls_shift/su_max 0.0429
_refine_ls_shift/su_mean 0.0182
_refine_ls_weighting_scheme sigma
_cod_data_source_file ic300798p_si_002.cif
_cod_data_source_block FeSe
_cod_original_cell_volume 78.701(5)
_cod_original_sg_symbol_H-M 'P 4/n m m:1'
_cod_database_code 4329645

loop_
_symmetry_equiv_pos_as_xyz
'x, y, z'
'-x, -y, z'
'-y+1/2, x+1/2, z'
'y+1/2, -x+1/2, z'
'-x+1/2, y+1/2, -z'
'x+1/2, -y+1/2, -z'
'y, x, -z'
'-y, -x, -z'
'-x+1/2, -y+1/2, -z'
'x+1/2, y+1/2, -z'
'y, -x, -z'
'-y, x, -z'
'x, -y, z'
'-x, y, z'
'-y+1/2, -x+1/2, z'
'y+1/2, x+1/2, z'

loop_
_atom_site_label
_atom_site_type_symbol
_atom_site_fract_x
_atom_site_fract_y
_atom_site_fract_z
_atom_site_U_iso_or_equiv
_atom_site_adp_type
_atom_site_symmetry_multiplicity
_atom_site_occupancy
_atom_site_calc_flag
Se Se 0.0000 0.5000 0.2655(3) 0.0122(6) Uiso 2 1 d
Fe Fe 0.0000 0.0000 0.0000 0.0210(9) Uiso 2 1 d

loop_
_atom_type_symbol
_atom_type_description
_atom_type_scat_dispersion_real
_atom_type_scat_dispersion_imag
_atom_type_scat_source
Fe Fe -1.1336 3.1974 'International Tables Vol C tables 4.2.6.8 and 6.1.1.1'
Se Se -0.7943 1.1372 'International Tables Vol C tables 4.2.6.8 and 6.1.1.1'

loop_
_geom_angle_atom_site_label_1
_geom_angle_atom_site_label_2
_geom_angle_atom_site_label_3
_geom_angle_site_symmetry_1
_geom_angle_site_symmetry_3
_geom_angle
Se Se Se 1_455 1_545 90
Se Se Se 1_455 1_565 90
Se Se Se 1_455 1_655 180.0(5)
Se Se Se 1_455 5_446 59.45(3)
Se Se Se 1_455 5_456 59.45(3)
Se Se Se 1_455 5_546 120.55(4)
Se Se Se 1_455 5_556 120.55(4)
Se Se Fe 1_455 . 90.00(2)
Se Se Fe 1_455 1_565 90.00(2)
Se Se Fe 1_455 3_555 142.24(7)
Se Se Se 1_545 1_565 180.0(5)
Se Se Se 1_545 1_655 90
Se Se Se 1_545 5_446 59.45(3)
Se Se Se 1_545 5_456 120.55(4)
Se Se Se 1_545 5_546 59.45(3)
Se Se Se 1_545 5_556 120.55(4)
Se Se Fe 1_545 1_565 142.24(7)
Se Se Fe 1_545 3_455 90.00(2)
Se Se Fe 1_545 3_555 90.00(2)
Se Se Se 1_565 1_655 90
Se Se Se 1_565 5_446 120.55(4)
Se Se Se 1_565 5_456 59.45(3)
Se Se Se 1_565 5_546 120.55(4)
Se Se Se 1_565 5_556 59.45(3)
Se Se Fe 1_565 . 142.24(7)
Se Se Fe 1_565 3_455 90.00(2)
Se Se Fe 1_565 3_555 90.00(2)
Se Se Se 1_655 5_446 120.55(4)
Se Se Se 1_655 5_456 120.55(4)
Se Se Se 1_655 5_546 59.45(3)
Se Se Se 1_655 5_556 59.45(3)
Se Se Fe 1_655 . 90.00(2)
Se Se Fe 1_655 1_565 90.00(2)
Se Se Fe 1_655 3_455 142.24(7)
Se Se Se 5_446 5_456 61.10(3)
Se Se Se 5_446 5_546 61.10(3)
Se Se Se 5_446 5_556 91.92(5)
Se Se Fe 5_446 . 91.37(2)
Se Se Fe 5_446 1_565 145.847(13)
Se Se Fe 5_446 3_455 91.37(2)
Se Se Fe 5_446 3_555 145.847(13)
Se Se Se 5_456 5_546 91.92(5)
Se Se Se 5_456 5_556 61.10(3)
Se Se Fe 5_456 . 145.847(13)
Se Se Fe 5_456 1_565 91.37(2)
Se Se Fe 5_456 3_455 91.37(2)
Se Se Fe 5_456 3_555 145.847(13)
Se Se Se 5_546 5_556 61.10(3)
Se Se Fe 5_546 . 91.37(2)
Se Se Fe 5_546 1_565 145.847(13)
Se Se Fe 5_546 3_455 145.847(13)
Se Se Fe 5_546 3_555 91.37(2)
Se Se Fe 5_556 . 145.847(13)
Se Se Fe 5_556 1_565 91.37(2)
Se Se Fe 5_556 3_455 145.847(13)
Se Se Fe 5_556 3_555 91.37(2)
Fe Se Fe . 1_565 104.48(7)
Fe Se Fe . 3_455 67.98(4)
Fe Se Fe . 3_555 67.98(4)
Fe Se Fe 1_565 3_455 67.98(4)
Fe Se Fe 1_565 3_555 67.98(4)
Fe Se Fe 3_455 3_555 104.48(7)
Se Fe Se 1_545 . 104.48(5)
Se Fe Se 1_545 5_445 112.02(3)
Se Fe Se 1_545 5_545 112.02(3)
Se Fe Fe 1_545 1_455 90
Se Fe Fe 1_545 1_545 37.76(4)
Se Fe Fe 1_545 1_565 142.24(4)
Se Fe Fe 1_545 1_655 90
Se Fe Fe 1_545 3_445 56.011(18)
Se Fe Fe 1_545 3_455 123.989(18)
Se Fe Fe 1_545 3_545 56.011(18)
Se Fe Fe 1_545 3_555 123.989(18)
Se Fe Se . 5_445 112.02(3)
Se Fe Se . 5_545 112.02(3)
Se Fe Fe . 1_455 90
Se Fe Fe . 1_545 142.24(4)
Se Fe Fe . 1_565 37.76(4)
Se Fe Fe . 1_655 90
Se Fe Fe . 3_445 123.989(18)
Se Fe Fe . 3_455 56.011(18)
Se Fe Fe . 3_545 123.989(18)
Se Fe Fe . 3_555 56.011(18)
Se Fe Se 5_445 5_545 104.48(5)
Se Fe Fe 5_445 1_455 37.76(4)
Se Fe Fe 5_445 1_545 90
Se Fe Fe 5_445 1_565 90
Se Fe Fe 5_445 1_655 142.24(4)
Se Fe Fe 5_445 3_445 56.011(18)
Se Fe Fe 5_445 3_455 56.011(18)
Se Fe Fe 5_445 3_545 123.989(18)
Se Fe Fe 5_445 3_555 123.989(18)
Se Fe Fe 5_545 1_455 142.24(4)
Se Fe Fe 5_545 1_545 90
Se Fe Fe 5_545 1_565 90
Se Fe Fe 5_545 1_655 37.76(4)
Se Fe Fe 5_545 3_445 123.989(18)
Se Fe Fe 5_545 3_455 123.989(18)
Se Fe Fe 5_545 3_545 56.011(18)
Se Fe Fe 5_545 3_555 56.011(18)
Fe Fe Fe 1_455 1_545 90
Fe Fe Fe 1_455 1_565 90
Fe Fe Fe 1_455 1_655 180.0(5)
Fe Fe Fe 1_455 3_445 45.0000(12)
Fe Fe Fe 1_455 3_455 45.0000(12)
Fe Fe Fe 1_455 3_545 135.0000(12)
Fe Fe Fe 1_455 3_555 135.0000(12)
Fe Fe Fe 1_545 1_565 180.0(5)
Fe Fe Fe 1_545 1_655 90
Fe Fe Fe 1_545 3_445 45.0000(12)
Fe Fe Fe 1_545 3_455 135.0000(12)
Fe Fe Fe 1_545 3_545 45.0000(12)
Fe Fe Fe 1_545 3_555 135.0000(12)
Fe Fe Fe 1_565 1_655 90
Fe Fe Fe 1_565 3_445 135.0000(12)
Fe Fe Fe 1_565 3_455 45.0000(12)
Fe Fe Fe 1_565 3_545 135.0000(12)
Fe Fe Fe 1_565 3_555 45.0000(12)
Fe Fe Fe 1_655 3_445 135.0000(12)
Fe Fe Fe 1_655 3_455 135.0000(12)
Fe Fe Fe 1_655 3_545 45.0000(12)
Fe Fe Fe 1_655 3_555 45.0000(12)
Fe Fe Fe 3_445 3_455 90.000(2)
Fe Fe Fe 3_445 3_545 90.000(2)
Fe Fe Fe 3_445 3_555 180.0(5)
Fe Fe Fe 3_455 3_545 180.0(5)
Fe Fe Fe 3_455 3_555 90.000(2)
Fe Fe Fe 3_545 3_555 90.000(2)

loop_
_geom_bond_atom_site_label_1
_geom_bond_atom_site_label_2
_geom_bond_site_symmetry_2
_geom_bond_distance
Se Se 1_455 3.7790(2)
Se Se 1_545 3.7790(2)
Se Se 1_565 3.7790(2)
Se Se 1_655 3.7790(2)
Se Se 5_446 3.7173(18)
Se Se 5_456 3.7173(18)
Se Se 5_546 3.7173(18)
Se Se 5_556 3.7173(18)
Se Fe . 2.3899(11)
Se Fe 1_565 2.3899(11)
Se Fe 3_455 2.3899(11)
Se Fe 3_555 2.3899(11)
Fe Fe 3_445 2.67213(12)
Fe Fe 3_455 2.67213(12)
Fe Fe 3_545 2.67213(12)
Fe Fe 3_555 2.67213(12)
